data_4062172
loop_
_publ_author_name
'Choualeb, Aldjia'
'Braunstein, Pierre'
'Ros\'e, Jacky'
'Bouaoud, Salah-Eddine'
'Welter, Richard'

_publ_section_title
;
 Reactions of Diphosphine-Stabilized Tetracobalt Carbonyl Clusters with
 -Si(OR)~3~-Functionalized Alkynes
;
_journal_issue 22
_journal_name_full Organometallics
_journal_page_first 4405
_journal_page_last 4417
_journal_paper_doi 10.1021/om030327j
_journal_volume 22
_journal_year 2003
_chemical_formula_moiety 'C40 H32 Co4 O8 P2 Si'
_chemical_formula_sum 'C40 H32 Co4 O8 P2 Si'
_chemical_formula_weight 966.41
_space_group_IT_number 2
_symmetry_cell_setting triclinic
_symmetry_space_group_name_Hall '-P 1'
_symmetry_space_group_name_H-M 'P -1'
_cell_angle_alpha 79.490(5)
_cell_angle_beta 74.334(5)
_cell_angle_gamma 68.537(5)
_cell_formula_units_Z 2
_cell_length_a 10.807(5)
_cell_length_b 12.078(5)
_cell_length_c 17.196(5)
_cell_measurement_temperature 173(2)
_cell_volume 2002.5(14)
_diffrn_ambient_temperature 173(2)
_exptl_crystal_density_diffrn 1.603
_cod_depositor_comments
;
The following automatic conversions were performed:
'_symmetry_cell_setting' value 'Triclinic' changed to 'triclinic'
according to '/home/saulius/struct/CIF-dictionaries/cif_core.dic'
dictionary named 'cif_core.dic' version 2.4.1 from 2010-06-29.

Automatic conversion script
Id: cif_fix_enum 1527 2010-12-29 10:47:43Z saulius 
;
_cod_database_code 4062172

loop_
_symmetry_equiv_pos_as_xyz
'x, y, z'
'-x, -y, -z'

loop_
_atom_site_label
_atom_site_type_symbol
_atom_site_fract_x
_atom_site_fract_y
_atom_site_fract_z
_atom_site_U_iso_or_equiv
_atom_site_adp_type
_atom_site_occupancy
_atom_site_symmetry_multiplicity
_atom_site_calc_flag
_atom_site_refinement_flags
_atom_site_disorder_assembly
_atom_site_disorder_group
Co2 Co 0.62831(4) 0.29741(4) 0.68035(3) 0.01799(10) Uani 1 1 d . . .
Co3 Co 0.41207(5) 0.25730(4) 0.69897(3) 0.02013(11) Uani 1 1 d . . .
Co1 Co 0.57767(4) 0.16286(4) 0.79623(3) 0.01767(11) Uani 1 1 d . . .
Co4 Co 0.34571(5) 0.29815(4) 0.84100(3) 0.02020(11) Uani 1 1 d . . .
P1 P 0.74485(9) 0.14770(7) 0.85353(5) 0.01809(17) Uani 1 1 d . . .
P2 P 0.82229(8) 0.30158(7) 0.69287(5) 0.01853(17) Uani 1 1 d . . .
Si Si 0.28418(11) 0.78013(9) 0.66145(7) 0.0304(2) Uani 1 1 d . . .
C28 C 0.8804(3) 0.1867(3) 0.7745(2) 0.0200(6) Uani 1 1 d . . .
H28A H 0.9426 0.1146 0.7500 0.024 Uiso 1 1 calc . . .
H28B H 0.9314 0.2145 0.8005 0.024 Uiso 1 1 calc . . .
C2 C 0.6961(4) 0.1329(3) 0.6843(2) 0.0233(7) Uani 1 1 d . . .
C9 C 0.5237(3) 0.3379(3) 0.7939(2) 0.0189(6) Uani 1 1 d . . .
C10 C 0.4336(3) 0.3906(3) 0.7409(2) 0.0203(6) Uani 1 1 d . . .
C16 C 0.8406(3) 0.0003(3) 0.8948(2) 0.0208(7) Uani 1 1 d . . .
C29 C 0.8228(3) 0.4418(3) 0.7167(2) 0.0202(6) Uani 1 1 d . . .
C8 C 0.3758(4) 0.1918(4) 0.9247(2) 0.0314(8) Uani 1 1 d . . .
O8 O 0.3790(3) 0.1287(3) 0.98351(18) 0.0467(8) Uani 1 1 d . . .
C11 C 0.3735(3) 0.5165(3) 0.7206(2) 0.0228(7) Uani 1 1 d . . .
O2 O 0.7684(3) 0.0493(2) 0.64998(17) 0.0356(6) Uani 1 1 d . . .
C4 C 0.3128(4) 0.3517(4) 0.6274(2) 0.0310(8) Uani 1 1 d . . .
C22 C 0.7019(3) 0.2451(3) 0.9335(2) 0.0232(7) Uani 1 1 d . . .
C35 C 0.9658(4) 0.2653(3) 0.6058(2) 0.0253(7) Uani 1 1 d . . .
C3 C 0.6369(4) 0.3539(4) 0.5785(2) 0.0290(8) Uani 1 1 d . . .
C27 C 0.7481(4) 0.3422(3) 0.9222(2) 0.0291(8) Uani 1 1 d . . .
H27 H 0.8058 0.3573 0.8737 0.035 Uiso 1 1 calc . . .
C1 C 0.5741(4) 0.0144(3) 0.8163(2) 0.0282(8) Uani 1 1 d . . .
C7 C 0.1927(4) 0.4076(3) 0.8862(2) 0.0290(8) Uani 1 1 d . . .
C30 C 0.9409(4) 0.4517(3) 0.7295(2) 0.0275(8) Uani 1 1 d . . .
H30 H 1.0201 0.3854 0.7263 0.033 Uiso 1 1 calc . . .
C12 C 0.3295(4) 0.6220(3) 0.7014(2) 0.0294(8) Uani 1 1 d . . .
O3 O 0.6416(4) 0.3935(3) 0.51277(18) 0.0521(9) Uani 1 1 d . . .
C17 C 0.8850(4) -0.0935(3) 0.8459(2) 0.0310(8) Uani 1 1 d . . .
H17 H 0.8654 -0.0792 0.7949 0.037 Uiso 1 1 calc . . .
C5 C 0.4590(4) 0.1205(4) 0.6553(2) 0.0324(8) Uani 1 1 d . . .
C34 C 0.7058(4) 0.5434(3) 0.7195(2) 0.0247(7) Uani 1 1 d . . .
H34 H 0.6277 0.5386 0.7094 0.030 Uiso 1 1 calc . . .
C21 C 0.8712(4) -0.0235(3) 0.9705(2) 0.0272(8) Uani 1 1 d . . .
H21 H 0.8436 0.0381 1.0035 0.033 Uiso 1 1 calc . . .
O1 O 0.5701(3) -0.0806(3) 0.8280(2) 0.0457(8) Uani 1 1 d . . .
C33 C 0.7055(4) 0.6505(3) 0.7370(2) 0.0283(8) Uani 1 1 d . . .
H33 H 0.6269 0.7172 0.7394 0.034 Uiso 1 1 calc . . .
C20 C 0.9432(4) -0.1393(4) 0.9975(2) 0.0334(9) Uani 1 1 d . . .
H20 H 0.9621 -0.1548 1.0488 0.040 Uiso 1 1 calc . . .
C19 C 0.9863(4) -0.2305(3) 0.9489(3) 0.0352(9) Uani 1 1 d . . .
H19 H 1.0344 -0.3077 0.9672 0.042 Uiso 1 1 calc . . .
O7 O 0.0935(3) 0.4759(3) 0.9152(2) 0.0542(9) Uani 1 1 d . . .
C24 C 0.5777(5) 0.2982(5) 1.0682(3) 0.0434(11) Uani 1 1 d . . .
H24 H 0.5214 0.2832 1.1174 0.052 Uiso 1 1 calc . . .
C36 C 1.0709(7) 0.1601(5) 0.6008(4) 0.100(3) Uani 1 1 d . . .
H36 H 1.0756 0.1027 0.6450 0.120 Uiso 1 1 calc . . .
O5 O 0.4884(4) 0.0326(3) 0.6273(2) 0.0539(9) Uani 1 1 d . . .
O4 O 0.2509(3) 0.4108(3) 0.5832(2) 0.0523(9) Uani 1 1 d . . .
C39 C 1.0665(5) 0.3263(4) 0.4700(3) 0.0441(11) Uani 1 1 d . . .
H39 H 1.0649 0.3846 0.4263 0.053 Uiso 1 1 calc . . .
C38 C 1.1695(5) 0.2185(5) 0.4647(3) 0.0524(13) Uani 1 1 d . . .
H38 H 1.2366 0.2014 0.4173 0.063 Uiso 1 1 calc . . .
C40 C 0.9653(5) 0.3492(4) 0.5394(3) 0.0407(10) Uani 1 1 d . . .
H40 H 0.8952 0.4225 0.5417 0.049 Uiso 1 1 calc . . .
C13 C 0.1247(5) 0.8202(4) 0.6247(3) 0.0504(12) Uani 1 1 d . . .
H13A H 0.0983 0.9026 0.6034 0.076 Uiso 1 1 calc . . .
H13B H 0.0533 0.8078 0.6689 0.076 Uiso 1 1 calc . . .
H13C H 0.1402 0.7709 0.5827 0.076 Uiso 1 1 calc . . .
C23 C 0.6149(4) 0.2241(4) 1.0063(2) 0.0331(9) Uani 1 1 d . . .
H23 H 0.5818 0.1611 1.0137 0.040 Uiso 1 1 calc . . .
C37 C 1.1711(7) 0.1379(5) 0.5300(4) 0.119(4) Uani 1 1 d . . .
H37 H 1.2418 0.0649 0.5275 0.143 Uiso 1 1 calc . . .
C15 C 0.4307(5) 0.7944(4) 0.5777(3) 0.0480(11) Uani 1 1 d . . .
H15A H 0.4108 0.8761 0.5549 0.072 Uiso 1 1 calc . . .
H15B H 0.4451 0.7444 0.5364 0.072 Uiso 1 1 calc . . .
H15C H 0.5113 0.7702 0.5988 0.072 Uiso 1 1 calc . . .
C26 C 0.7067(5) 0.4163(4) 0.9847(3) 0.0395(10) Uani 1 1 d . . .
H26 H 0.7357 0.4818 0.9773 0.047 Uiso 1 1 calc . . .
C32 C 0.8217(5) 0.6590(4) 0.7511(3) 0.0396(10) Uani 1 1 d . . .
H32 H 0.8208 0.7312 0.7634 0.048 Uiso 1 1 calc . . .
C25 C 0.6239(5) 0.3933(4) 1.0566(3) 0.0472(12) Uani 1 1 d . . .
H25 H 0.5986 0.4423 1.0981 0.057 Uiso 1 1 calc . . .
C18 C 0.9582(4) -0.2076(3) 0.8733(3) 0.0381(10) Uani 1 1 d . . .
H18 H 0.9886 -0.2694 0.8401 0.046 Uiso 1 1 calc . . .
C31 C 0.9407(4) 0.5589(4) 0.7470(3) 0.0348(9) Uani 1 1 d . . .
H31 H 1.0192 0.5647 0.7559 0.042 Uiso 1 1 calc . . .
C14 C 0.2617(5) 0.8719(4) 0.7435(3) 0.0469(11) Uani 1 1 d . . .
H14A H 0.2382 0.9547 0.7231 0.070 Uiso 1 1 calc . . .
H14B H 0.3452 0.8474 0.7616 0.070 Uiso 1 1 calc . . .
H14C H 0.1901 0.8609 0.7880 0.070 Uiso 1 1 calc . . .
C6 C 0.2688(4) 0.2243(3) 0.7881(2) 0.0241(7) Uani 1 1 d . . .
O6 O 0.1871(3) 0.1788(3) 0.79853(17) 0.0384(7) Uani 1 1 d . . .
H9 H 0.549(4) 0.370(4) 0.820(3) 0.033(12) Uiso 1 1 d . . .

loop_
_atom_site_aniso_label
_atom_site_aniso_U_11
_atom_site_aniso_U_22
_atom_site_aniso_U_33
_atom_site_aniso_U_23
_atom_site_aniso_U_13
_atom_site_aniso_U_12
Co2 0.0179(2) 0.0181(2) 0.0173(2) -0.00027(16) -0.00395(17) -0.00587(17)
Co3 0.0204(2) 0.0212(2) 0.0200(2) -0.00062(17) -0.00621(18) -0.00776(18)
Co1 0.0176(2) 0.0146(2) 0.0199(2) 0.00065(16) -0.00458(17) -0.00506(17)
Co4 0.0175(2) 0.0202(2) 0.0206(2) -0.00058(17) -0.00302(17) -0.00519(18)
P1 0.0193(4) 0.0171(4) 0.0172(4) 0.0005(3) -0.0051(3) -0.0055(3)
P2 0.0171(4) 0.0180(4) 0.0188(4) 0.0004(3) -0.0026(3) -0.0059(3)
Si 0.0317(6) 0.0185(5) 0.0384(6) 0.0022(4) -0.0107(5) -0.0056(4)
C28 0.0162(15) 0.0180(15) 0.0233(16) 0.0001(12) -0.0021(12) -0.0054(12)
C2 0.0237(17) 0.0187(16) 0.0299(18) -0.0021(14) -0.0079(14) -0.0085(14)
C9 0.0205(16) 0.0135(15) 0.0215(16) -0.0004(12) -0.0053(13) -0.0043(12)
C10 0.0194(16) 0.0185(16) 0.0210(16) 0.0002(12) -0.0041(13) -0.0054(13)
C16 0.0177(15) 0.0193(16) 0.0244(16) 0.0023(13) -0.0066(13) -0.0056(13)
C29 0.0237(16) 0.0184(16) 0.0204(15) -0.0015(12) -0.0030(13) -0.0108(13)
C8 0.0261(19) 0.034(2) 0.037(2) 0.0071(17) -0.0123(16) -0.0143(16)
O8 0.0371(17) 0.063(2) 0.0381(16) 0.0250(15) -0.0156(13) -0.0231(15)
C11 0.0184(16) 0.0234(17) 0.0240(17) -0.0003(13) -0.0054(13) -0.0042(13)
O2 0.0383(16) 0.0267(14) 0.0365(15) -0.0083(12) 0.0003(13) -0.0082(12)
C4 0.031(2) 0.036(2) 0.0303(19) 0.0061(16) -0.0105(16) -0.0178(17)
C22 0.0220(17) 0.0229(17) 0.0223(16) -0.0042(13) -0.0074(13) -0.0018(13)
C35 0.0224(17) 0.0264(18) 0.0224(17) -0.0021(14) -0.0003(14) -0.0065(14)
C3 0.0282(19) 0.037(2) 0.0224(17) 0.0012(15) -0.0044(15) -0.0139(16)
C27 0.038(2) 0.0278(19) 0.0254(18) -0.0021(15) -0.0151(16) -0.0099(16)
C1 0.0276(19) 0.0220(18) 0.034(2) -0.0011(15) -0.0059(15) -0.0087(15)
C7 0.029(2) 0.0299(19) 0.0243(18) -0.0047(15) -0.0034(15) -0.0067(16)
C30 0.0274(18) 0.0232(18) 0.0313(19) -0.0010(15) -0.0098(15) -0.0062(14)
C12 0.0286(19) 0.0198(17) 0.036(2) 0.0024(15) -0.0087(16) -0.0056(15)
O3 0.064(2) 0.074(2) 0.0261(15) 0.0111(15) -0.0154(15) -0.0346(19)
C17 0.036(2) 0.030(2) 0.0264(18) -0.0018(15) -0.0164(16) -0.0036(16)
C5 0.034(2) 0.035(2) 0.036(2) -0.0068(17) -0.0096(17) -0.0164(17)
C34 0.0238(17) 0.0258(18) 0.0232(17) -0.0010(14) -0.0033(14) -0.0087(14)
C21 0.0259(18) 0.0271(19) 0.0282(18) 0.0031(15) -0.0098(15) -0.0082(15)
O1 0.055(2) 0.0230(15) 0.064(2) 0.0039(14) -0.0186(16) -0.0184(14)
C33 0.0291(19) 0.0217(18) 0.0307(19) -0.0063(15) -0.0045(15) -0.0041(15)
C20 0.034(2) 0.037(2) 0.033(2) 0.0083(17) -0.0177(17) -0.0144(18)
C19 0.031(2) 0.0196(18) 0.054(3) 0.0065(17) -0.0172(19) -0.0065(15)
O7 0.0432(19) 0.0438(19) 0.054(2) -0.0156(16) 0.0031(16) 0.0055(15)
C24 0.039(2) 0.058(3) 0.030(2) -0.015(2) -0.0010(18) -0.012(2)
C36 0.096(5) 0.045(3) 0.057(3) 0.028(3) 0.047(3) 0.033(3)
O5 0.063(2) 0.0439(19) 0.065(2) -0.0281(17) -0.0119(18) -0.0205(17)
O4 0.053(2) 0.058(2) 0.0511(19) 0.0199(16) -0.0327(17) -0.0204(17)
C39 0.048(3) 0.044(3) 0.027(2) 0.0073(18) 0.0041(19) -0.014(2)
C38 0.045(3) 0.056(3) 0.034(2) 0.004(2) 0.012(2) -0.010(2)
C40 0.045(2) 0.030(2) 0.031(2) 0.0027(17) 0.0009(18) -0.0026(18)
C13 0.041(3) 0.042(3) 0.062(3) -0.002(2) -0.026(2) 0.003(2)
C23 0.033(2) 0.041(2) 0.0262(19) -0.0102(17) -0.0038(16) -0.0124(18)
C37 0.107(5) 0.057(4) 0.069(4) 0.026(3) 0.055(4) 0.048(4)
C15 0.056(3) 0.047(3) 0.046(3) -0.002(2) -0.006(2) -0.028(2)
C26 0.051(3) 0.027(2) 0.047(2) -0.0109(18) -0.027(2) -0.0059(19)
C32 0.050(3) 0.029(2) 0.046(2) -0.0115(18) -0.012(2) -0.0151(19)
C25 0.047(3) 0.053(3) 0.036(2) -0.024(2) -0.014(2) 0.003(2)
C18 0.041(2) 0.0231(19) 0.051(3) -0.0081(18) -0.024(2) 0.0002(17)
C31 0.036(2) 0.034(2) 0.042(2) -0.0014(18) -0.0190(18) -0.0147(18)
C14 0.051(3) 0.037(2) 0.053(3) -0.010(2) -0.009(2) -0.014(2)
C6 0.0234(17) 0.0266(18) 0.0237(17) -0.0001(14) -0.0084(14) -0.0088(14)
O6 0.0342(15) 0.0515(18) 0.0391(16) -0.0054(14) -0.0040(13) -0.0278(14)

loop_
_geom_bond_atom_site_label_1
_geom_bond_atom_site_label_2
_geom_bond_distance
_geom_bond_site_symmetry_2
_geom_bond_publ_flag
Co2 C3 1.751(4) . ?
Co2 C2 1.844(3) . ?
Co2 C9 2.020(3) . ?
Co2 C10 2.071(3) . ?
Co2 P2 2.1837(13) . ?
Co2 Co1 2.4065(8) . ?
Co2 Co3 2.4832(12) . ?
Co3 C5 1.785(4) . ?
Co3 C4 1.809(4) . ?
Co3 C6 1.963(4) . ?
Co3 C10 1.988(3) . ?
Co3 Co4 2.4408(10) . ?
Co3 Co1 2.5937(9) . ?
Co1 C1 1.776(4) . ?
Co1 C9 1.973(3) . ?
Co1 C2 2.015(4) . ?
Co1 P1 2.2186(12) . ?
Co1 Co4 2.4425(11) . ?
Co4 C8 1.760(4) . ?
Co4 C7 1.780(4) . ?
Co4 C6 1.888(3) . ?
Co4 C9 2.069(3) . ?
Co4 C10 2.074(3) . ?
P1 C16 1.825(3) . ?
P1 C22 1.827(4) . ?
P1 C28 1.847(3) . ?
P2 C29 1.816(3) . ?
P2 C35 1.825(4) . ?
P2 C28 1.848(3) . ?
Si C12 1.838(4) . ?
Si C14 1.861(5) . ?
Si C13 1.864(5) . ?
Si C15 1.867(5) . ?
C2 O2 1.170(4) . ?
C9 C10 1.413(5) . ?
C10 C11 1.437(5) . ?
C16 C21 1.384(5) . ?
C16 C17 1.397(5) . ?
C29 C34 1.400(5) . ?
C29 C30 1.402(5) . ?
C8 O8 1.151(4) . ?
C11 C12 1.203(5) . ?
C4 O4 1.123(5) . ?
C22 C23 1.392(5) . ?
C22 C27 1.399(5) . ?
C35 C36 1.358(6) . ?
C35 C40 1.381(5) . ?
C3 O3 1.139(4) . ?
C27 C26 1.397(5) . ?
C1 O1 1.143(4) . ?
C7 O7 1.136(5) . ?
C30 C31 1.381(5) . ?
C17 C18 1.383(5) . ?
C5 O5 1.146(5) . ?
C34 C33 1.380(5) . ?
C21 C20 1.392(5) . ?
C33 C32 1.383(6) . ?
C20 C19 1.371(6) . ?
C19 C18 1.371(6) . ?
C24 C25 1.375(7) . ?
C24 C23 1.395(6) . ?
C36 C37 1.387(7) . ?
C39 C38 1.368(7) . ?
C39 C40 1.376(6) . ?
C38 C37 1.344(7) . ?
C26 C25 1.366(7) . ?
C32 C31 1.402(6) . ?
C6 O6 1.161(4) . ?
